data_4101479
loop_
_publ_author_name
'Bradley, Christopher A'
'Lobkovsky, Emil'
'Keresztes, Ivan'
'Chirik, Paul J'

_publ_section_title
;
 Synthesis of bis(indenyl)zirconium dihydrides and subsequent
 rearrangement to eta5,eta3-4,5-dihydroindenediyl ligands: evidence for
 intermediates during the hydrogenation to tetrahydroindenyl
 derivatives.
;
_journal_issue 19
_journal_name_full 'Journal of the American Chemical Society'
_journal_page_first 6454
_journal_page_last 6467
_journal_paper_doi 10.1021/ja060472z
_journal_volume 128
_journal_year 2006
_chemical_formula_moiety 'C30 H40 Zr'
_chemical_formula_sum 'C15 H20 Zr0.5'
_chemical_formula_weight 245.92
_chemical_name_systematic
; 
 ? 
;
_space_group_IT_number 15
_symmetry_cell_setting monoclinic
_symmetry_space_group_name_Hall '-C 2yc'
_symmetry_space_group_name_H-M 'C 1 2/c 1'
_atom_sites_solution_hydrogens difmap
_atom_sites_solution_primary direct
_atom_sites_solution_secondary difmap
_audit_creation_method SHELXL-97
_cell_angle_alpha 90.00
_cell_angle_beta 93.250(1)
_cell_angle_gamma 90.00
_cell_formula_units_Z 8
_cell_length_a 16.1719(7)
_cell_length_b 9.5630(4)
_cell_length_c 17.0533(6)
_cell_measurement_reflns_used 4412
_cell_measurement_temperature 173(2)
_cell_measurement_theta_max 28.05
_cell_measurement_theta_min 2.48
_cell_volume 2633.08(18)
_computing_cell_refinement 'Bruker SAINT+'
_computing_data_collection 'Bruker APEX2'
_computing_data_reduction 'Bruker SAINT+'
_computing_molecular_graphics 'Bruker SHELXTL'
_computing_publication_material 'Bruker SHELXTL'
_computing_structure_refinement 'SHELXL-97 (Sheldrick, 1997)'
_computing_structure_solution 'SHELXS-97 (Sheldrick, 1990)'
_diffrn_ambient_temperature 173(2)
_diffrn_measured_fraction_theta_full 0.997
_diffrn_measured_fraction_theta_max 0.997
_diffrn_measurement_device_type 'Bruker X8 APEX II diffractometer'
_diffrn_measurement_method 'phi  scans'
_diffrn_radiation_monochromator graphite
_diffrn_radiation_source 'fine-focus sealed tube'
_diffrn_radiation_type MoK\a
_diffrn_radiation_wavelength 0.71073
_diffrn_reflns_av_R_equivalents 0.0370
_diffrn_reflns_av_sigmaI/netI 0.0385
_diffrn_reflns_limit_h_max 23
_diffrn_reflns_limit_h_min -22
_diffrn_reflns_limit_k_max 13
_diffrn_reflns_limit_k_min -13
_diffrn_reflns_limit_l_max 24
_diffrn_reflns_limit_l_min -16
_diffrn_reflns_number 15189
_diffrn_reflns_theta_full 30.45
_diffrn_reflns_theta_max 30.45
_diffrn_reflns_theta_min 2.39
_exptl_absorpt_coefficient_mu 0.431
_exptl_absorpt_correction_T_max 0.9788
_exptl_absorpt_correction_T_min 0.8815
_exptl_absorpt_correction_type multi-scan
_exptl_absorpt_process_details SADABS
_exptl_crystal_colour yellow
_exptl_crystal_density_diffrn 1.241
_exptl_crystal_density_method 'not measured'
_exptl_crystal_description block
_exptl_crystal_F_000 1040
_exptl_crystal_size_max 0.30
_exptl_crystal_size_mid 0.15
_exptl_crystal_size_min 0.05
_refine_diff_density_max 0.422
_refine_diff_density_min -0.381
_refine_diff_density_rms 0.064
_refine_ls_extinction_method none
_refine_ls_goodness_of_fit_ref 1.066
_refine_ls_hydrogen_treatment isotropic
_refine_ls_matrix_type full
_refine_ls_number_parameters 221
_refine_ls_number_reflns 4000
_refine_ls_number_restraints 0
_refine_ls_restrained_S_all 1.066
_refine_ls_R_factor_all 0.0376
_refine_ls_R_factor_gt 0.0285
_refine_ls_shift/su_max 0.020
_refine_ls_shift/su_mean 0.001
_refine_ls_structure_factor_coef Fsqd
_refine_ls_weighting_details 'calc w=1/[\s^2^(Fo^2^)+(0.0387P)^2^+0.0000P] where P=(Fo^2^+2Fc^2^)/3'
_refine_ls_weighting_scheme calc
_refine_ls_wR_factor_gt 0.0674
_refine_ls_wR_factor_ref 0.0701
_reflns_number_gt 3411
_reflns_number_total 4000
_reflns_threshold_expression >2sigma(I)
_cod_data_source_file ja060472zsi20060120_034225.cif
_cod_data_source_block cb64
_cod_depositor_comments
;
The following automatic conversions were performed:
'_symmetry_cell_setting' value 'Monoclinic' changed to 'monoclinic'
according to '/home/saulius/struct/CIF-dictionaries/cif_core.dic'
dictionary named 'cif_core.dic' version 2.4.1 from 2010-06-29.

Automatic conversion script
Id: cif_fix_enum 1527 2010-12-29 10:47:43Z saulius 
;
_cod_original_sg_symbol_H-M C2/c
_cod_original_formula_sum 'C15 H20 Zr0.50'
_cod_database_code 4101479

loop_
_symmetry_equiv_pos_as_xyz
'x, y, z'
'x, -y, z+1/2'
'x+1/2, y+1/2, z'
'x+1/2, -y+1/2, z+1/2'
'-x, -y, -z'
'-x, y, -z-1/2'
'-x+1/2, -y+1/2, -z'
'-x+1/2, y+1/2, -z-1/2'

loop_
_atom_site_label
_atom_site_type_symbol
_atom_site_fract_x
_atom_site_fract_y
_atom_site_fract_z
_atom_site_U_iso_or_equiv
_atom_site_adp_type
_atom_site_occupancy
_atom_site_symmetry_multiplicity
_atom_site_calc_flag
_atom_site_refinement_flags
Zr1 Zr 0.5000 0.772251(19) 0.7500 0.01600(6) Uani 1 2 d S
H1M H 0.4236(11) 0.8945(19) 0.7679(10) 0.040(5) Uiso 1 1 d .
C1 C 0.42674(8) 0.81400(14) 0.61851(8) 0.0185(3) Uani 1 1 d .
C2 C 0.51005(8) 0.78372(14) 0.60477(8) 0.0189(3) Uani 1 1 d .
H2 H 0.5478(9) 0.8444(16) 0.5833(8) 0.015(4) Uiso 1 1 d .
C3 C 0.53012(8) 0.64496(14) 0.62792(8) 0.0184(3) Uani 1 1 d .
C4 C 0.45444(8) 0.58231(14) 0.65125(8) 0.0190(3) Uani 1 1 d .
C5 C 0.39088(8) 0.68723(15) 0.64580(8) 0.0194(3) Uani 1 1 d .
C6 C 0.30900(9) 0.65299(16) 0.66495(9) 0.0246(3) Uani 1 1 d .
H6 H 0.2685(12) 0.7217(17) 0.6630(11) 0.029(5) Uiso 1 1 d .
C7 C 0.29110(10) 0.51880(17) 0.68465(9) 0.0295(3) Uani 1 1 d .
H7 H 0.2377(12) 0.4986(19) 0.6951(11) 0.037(5) Uiso 1 1 d .
C8 C 0.35340(10) 0.41430(17) 0.68838(10) 0.0298(3) Uani 1 1 d .
H8 H 0.3413(11) 0.326(2) 0.7020(10) 0.034(5) Uiso 1 1 d .
C9 C 0.43388(10) 0.44427(15) 0.67335(9) 0.0246(3) Uani 1 1 d .
H9 H 0.4755(10) 0.3776(18) 0.6756(9) 0.021(4) Uiso 1 1 d .
C10 C 0.37835(9) 0.94350(15) 0.59454(9) 0.0224(3) Uani 1 1 d .
H10 H 0.3337(10) 0.9527(16) 0.6304(9) 0.020(4) Uiso 1 1 d .
C11 C 0.34109(10) 0.92626(18) 0.51053(10) 0.0284(3) Uani 1 1 d .
H11C H 0.3853(10) 0.9166(17) 0.4736(9) 0.023(4) Uiso 1 1 d .
H11B H 0.3070(11) 1.0066(19) 0.4952(11) 0.037(5) Uiso 1 1 d .
H11A H 0.3078(12) 0.847(2) 0.5059(10) 0.035(5) Uiso 1 1 d .
C12 C 0.42987(11) 1.07584(16) 0.60247(11) 0.0306(3) Uani 1 1 d .
H12C H 0.4760(11) 1.0749(18) 0.5689(11) 0.036(5) Uiso 1 1 d .
H12B H 0.4540(11) 1.0880(18) 0.6559(11) 0.032(5) Uiso 1 1 d .
H12A H 0.3968(11) 1.157(2) 0.5901(10) 0.033(5) Uiso 1 1 d .
C13 C 0.61169(9) 0.57116(15) 0.61884(9) 0.0218(3) Uani 1 1 d .
H13 H 0.6237(9) 0.5172(16) 0.6652(9) 0.019(4) Uiso 1 1 d .
C14 C 0.60595(12) 0.4703(2) 0.54908(13) 0.0429(5) Uani 1 1 d .
H14C H 0.5634(14) 0.412(2) 0.5533(12) 0.050(6) Uiso 1 1 d .
H14B H 0.6549(14) 0.426(2) 0.5425(12) 0.052(6) Uiso 1 1 d .
H14A H 0.5953(13) 0.522(2) 0.5009(14) 0.055(7) Uiso 1 1 d .
C15 C 0.68197(10) 0.67400(19) 0.60996(13) 0.0348(4) Uani 1 1 d .
H15C H 0.7315(12) 0.630(2) 0.6090(11) 0.041(5) Uiso 1 1 d .
H15B H 0.6724(14) 0.720(2) 0.5576(13) 0.048(6) Uiso 1 1 d .
H15A H 0.6856(14) 0.7415(19) 0.6495(14) 0.044(6) Uiso 1 1 d .

loop_
_atom_site_aniso_label
_atom_site_aniso_U_11
_atom_site_aniso_U_22
_atom_site_aniso_U_33
_atom_site_aniso_U_23
_atom_site_aniso_U_13
_atom_site_aniso_U_12
Zr1 0.01909(9) 0.01405(9) 0.01483(10) 0.000 0.00073(6) 0.000
C1 0.0204(6) 0.0183(6) 0.0166(7) -0.0006(5) 0.0006(5) 0.0028(5)
C2 0.0214(6) 0.0200(7) 0.0153(6) 0.0002(5) 0.0006(5) 0.0015(5)
C3 0.0202(6) 0.0193(6) 0.0155(6) -0.0027(5) -0.0001(5) 0.0028(5)
C4 0.0225(6) 0.0180(6) 0.0161(7) -0.0039(5) -0.0029(5) -0.0001(5)
C5 0.0205(6) 0.0215(6) 0.0160(7) -0.0025(5) -0.0016(5) 0.0006(5)
C6 0.0206(7) 0.0287(8) 0.0242(8) -0.0038(6) -0.0015(6) -0.0010(5)
C7 0.0247(7) 0.0347(8) 0.0290(8) -0.0029(6) -0.0003(6) -0.0097(6)
C8 0.0362(8) 0.0221(7) 0.0307(9) -0.0009(6) -0.0027(7) -0.0102(6)
C9 0.0300(7) 0.0184(7) 0.0247(8) -0.0040(5) -0.0052(6) -0.0012(6)
C10 0.0231(7) 0.0221(7) 0.0220(7) 0.0025(5) 0.0028(6) 0.0063(5)
C11 0.0268(8) 0.0307(9) 0.0271(8) 0.0042(6) -0.0031(6) 0.0058(6)
C12 0.0354(9) 0.0213(8) 0.0345(10) 0.0021(6) -0.0026(7) 0.0042(6)
C13 0.0217(7) 0.0216(7) 0.0219(7) -0.0019(5) -0.0011(5) 0.0058(5)
C14 0.0320(9) 0.0480(11) 0.0486(13) -0.0275(10) 0.0022(8) 0.0087(8)
C15 0.0220(7) 0.0312(9) 0.0519(12) -0.0043(8) 0.0075(7) 0.0049(6)

loop_
_atom_type_symbol
_atom_type_description
_atom_type_scat_dispersion_real
_atom_type_scat_dispersion_imag
_atom_type_scat_source
C C 0.0033 0.0016 'International Tables Vol C Tables 4.2.6.8 and 6.1.1.4'
H H 0.0000 0.0000 'International Tables Vol C Tables 4.2.6.8 and 6.1.1.4'
Zr Zr -2.9673 0.5597 'International Tables Vol C Tables 4.2.6.8 and 6.1.1.4'

loop_
_geom_angle_atom_site_label_1
_geom_angle_atom_site_label_2
_geom_angle_atom_site_label_3
_geom_angle
_geom_angle_site_symmetry_1
_geom_angle_site_symmetry_3
H1M Zr1 C3 130.6(6) . .
H1M Zr1 C3 90.4(6) . 6_657
C3 Zr1 C3 121.30(6) . 6_657
H1M Zr1 C2 103.4(6) . .
C3 Zr1 C2 33.08(4) . .
C3 Zr1 C2 151.77(4) 6_657 .
H1M Zr1 C2 73.1(6) . 6_657
C3 Zr1 C2 151.77(4) . 6_657
C3 Zr1 C2 33.08(4) 6_657 6_657
C2 Zr1 C2 174.96(6) . 6_657
H1M Zr1 C1 92.3(6) . 6_657
C3 Zr1 C1 136.25(4) . 6_657
C3 Zr1 C1 55.51(4) 6_657 6_657
C2 Zr1 C1 145.78(4) . 6_657
C2 Zr1 C1 32.76(4) 6_657 6_657
H1M Zr1 C1 75.3(6) . .
C3 Zr1 C1 55.51(4) . .
C3 Zr1 C1 136.25(4) 6_657 .
C2 Zr1 C1 32.76(4) . .
C2 Zr1 C1 145.78(4) 6_657 .
C1 Zr1 C1 161.68(6) 6_657 .
H1M Zr1 C4 114.3(6) . .
C3 Zr1 C4 33.13(4) . .
C3 Zr1 C4 98.11(4) 6_657 .
C2 Zr1 C4 53.82(4) . .
C2 Zr1 C4 130.75(4) 6_657 .
C1 Zr1 C4 143.69(5) 6_657 .
C1 Zr1 C4 54.57(4) . .
H1M Zr1 C4 122.8(6) . 6_657
C3 Zr1 C4 98.11(4) . 6_657
C3 Zr1 C4 33.13(4) 6_657 6_657
C2 Zr1 C4 130.76(4) . 6_657
C2 Zr1 C4 53.82(4) 6_657 6_657
C1 Zr1 C4 54.57(4) 6_657 6_657
C1 Zr1 C4 143.69(5) . 6_657
C4 Zr1 C4 89.47(6) . 6_657
H1M Zr1 C5 82.4(6) . .
C3 Zr1 C5 54.81(4) . .
C3 Zr1 C5 105.39(4) 6_657 .
C2 Zr1 C5 53.62(4) . .
C2 Zr1 C5 128.39(4) 6_657 .
C1 Zr1 C5 160.32(4) 6_657 .
C1 Zr1 C5 32.79(4) . .
C4 Zr1 C5 32.56(4) . .
C4 Zr1 C5 113.10(5) 6_657 .
H1M Zr1 C5 124.0(6) . 6_657
C3 Zr1 C5 105.40(4) . 6_657
C3 Zr1 C5 54.81(4) 6_657 6_657
C2 Zr1 C5 128.40(4) . 6_657
C2 Zr1 C5 53.62(4) 6_657 6_657
C1 Zr1 C5 32.79(4) 6_657 6_657
C1 Zr1 C5 160.32(4) . 6_657
C4 Zr1 C5 113.11(5) . 6_657
C4 Zr1 C5 32.56(4) 6_657 6_657
C5 Zr1 C5 143.03(6) . 6_657
C2 C1 C5 106.75(12) . .
C2 C1 C10 127.52(12) . .
C5 C1 C10 124.69(12) . .
C2 C1 Zr1 73.06(8) . .
C5 C1 Zr1 75.77(8) . .
C10 C1 Zr1 125.75(9) . .
C1 C2 C3 110.59(12) . .
C1 C2 Zr1 74.18(8) . .
C3 C2 Zr1 73.07(7) . .
C2 C3 C4 106.38(11) . .
C2 C3 C13 126.59(12) . .
C4 C3 C13 126.50(12) . .
C2 C3 Zr1 73.85(7) . .
C4 C3 Zr1 76.23(7) . .
C13 C3 Zr1 121.90(9) . .
C9 C4 C5 119.36(13) . .
C9 C4 C3 132.63(13) . .
C5 C4 C3 107.95(12) . .
C9 C4 Zr1 123.34(10) . .
C5 C4 Zr1 74.01(8) . .
C3 C4 Zr1 70.64(7) . .
C6 C5 C1 132.04(13) . .
C6 C5 C4 119.83(13) . .
C1 C5 C4 108.12(12) . .
C6 C5 Zr1 121.86(10) . .
C1 C5 Zr1 71.44(8) . .
C4 C5 Zr1 73.43(8) . .
C7 C6 C5 119.22(14) . .
C6 C7 C8 120.98(14) . .
C9 C8 C7 121.59(14) . .
C8 C9 C4 118.94(14) . .
C1 C10 C12 112.76(12) . .
C1 C10 C11 109.61(12) . .
C12 C10 C11 110.99(13) . .
C3 C13 C15 111.76(12) . .
C3 C13 C14 111.04(13) . .
C15 C13 C14 110.10(14) . .

loop_
_geom_bond_atom_site_label_1
_geom_bond_atom_site_label_2
_geom_bond_distance
_geom_bond_site_symmetry_2
Zr1 H1M 1.740(18) .
Zr1 C3 2.4836(13) .
Zr1 C3 2.4837(13) 6_657
Zr1 C2 2.4936(14) .
Zr1 C2 2.4937(14) 6_657
Zr1 C1 2.5080(14) 6_657
Zr1 C1 2.5080(14) .
Zr1 C4 2.5569(13) .
Zr1 C4 2.5569(13) 6_657
Zr1 C5 2.5645(14) .
Zr1 C5 2.5645(14) 6_657
C1 C2 1.4107(18) .
C1 C5 1.433(2) .
C1 C10 1.5089(18) .
C2 C3 1.4169(19) .
C3 C4 1.4389(18) .
C3 C13 1.5117(18) .
C4 C9 1.4175(19) .
C4 C5 1.4356(19) .
C5 C6 1.4200(19) .
C6 C7 1.362(2) .
C7 C8 1.418(2) .
C8 C9 1.371(2) .
C10 C12 1.517(2) .
C10 C11 1.531(2) .
C13 C15 1.517(2) .
C13 C14 1.530(2) .
